data_1511432
loop_
_publ_author_name
'zum Hecht, P.'
'Krebs, B.'
'Hiltmann, F.'
'Hammerschmidt, A.'

_publ_section_title
;
 Li5B7S13 und Li9B19S33: zwei Lithiumthioborate mit neuen hochpolymeren
 Anionengeruesten
;
_journal_name_full 'Zeitschrift fuer Anorganische und Allgemeine Chemie'
_journal_page_first 293
_journal_page_last 302
_journal_paper_doi 10.1002/zaac.19936190212
_journal_volume 619
_journal_year 1993
_chemical_formula_sum 'B19 Li9 S33'
_chemical_name_systematic 'Li9 B19 S33'
_space_group_IT_number 15
_symmetry_space_group_name_Hall '-C 2yc'
_symmetry_space_group_name_H-M 'C 1 2/c 1'
_cell_angle_alpha 90
_cell_angle_beta 103.77
_cell_angle_gamma 90
_cell_formula_units_Z 4
_cell_length_a 23.669
_cell_length_b 14.361
_cell_length_c 12.237
_cell_volume 4039.937
_citation_journal_id_ASTM ZAACAB
_cod_data_source_file boron0-1_578.cif
_cod_data_source_block B19Li9S33
_cod_original_cell_volume 4039.938
_cod_database_code 1511432

loop_
_symmetry_equiv_pos_as_xyz
x,y,z
-x,y,-z+1/2
-x,-y,-z
x,-y,z-1/2
x+1/2,y+1/2,z
-x+1/2,y+1/2,-z+1/2
-x+1/2,-y+1/2,-z
x+1/2,-y+1/2,z-1/2

loop_
_atom_site_label
_atom_site_type_symbol
_atom_site_fract_x
_atom_site_fract_y
_atom_site_fract_z
_atom_site_occupancy
_atom_site_U_iso_or_equiv
S13 S-2 0.25919 0.12973 0.18725 1 0.0
S3 S-2 0.05205 0.30168 0.17983 1 0.0
S16 S-2 0.97494 0.27296 0.9328 1 0.0
B7 B+3 0.2033 0.2128 0.2183 1 0.0
S2 S-2 0.06723 0.12105 0.02489 1 0.0
S4 S-2 0.16665 0.28032 0.08183 1 0.0
S7 S-2 0.22557 0.46666 0.47336 1 0.0
B9 B+3 0.1258 0.1908 -0.0285 1 0.0
B8 B+3 0.1871 0.381 0.3553 1 0.0
B6 B+3 0.0926 0.2319 0.3117 1 0.0
S5 S-2 0.04255 0.14709 0.37583 1 0.0
Li2 Li+1 0.2547 0.4734 0.1898 1 0.0
S10 S-2 0.1627 0.97095 0.13021 1 0.0
S6 S-2 0.15175 0.45236 0.22358 1 0.0
B1 B+3 0.1082 0.0561 0.1595 1 0.0
S14 S-2 0.05219 0.98727 0.20943 1 0.0
S8 S-2 0.13048 0.31728 0.42293 1 0.0
Li4 Li+1 0.1409 0.4134 0.8561 0.87 0.0
Li3 Li+1 0.25 0.25 0 0.74 0.0
Li1 Li+1 0 0.1623 0.75 0.96 0.0
B4 B+3 0.0157 0.2136 0.0667 1 0.0
S17 S-2 0.0725 0.43065 0.98754 1 0.0
Li7 Li+1 0.3595 0.2862 0.3644 0.47 0.0
B5 B+3 0 0.0712 0.25 1 0.0
S12 S-2 0.24405 0.2961 0.32648 1 0.0
S9 S-2 0 0.41467 0.75 1 0.0
S15 S-2 0.18142 0.10855 0.93644 1 0.0
Li5 Li+1 -0.0469 0.4112 0.0289 0.81 0.0
S11 S-2 0.09014 0.25525 0.83797 1 0.0
B2 B+3 0.1108 0.3653 0.1195 1 0.0
B3 B+3 0.2172 0.0446 0.0735 1 0.0
Li6 Li+1 0.2122 0.1902 0.485 0.5 0.0
S1 S-2 0.14758 0.14207 0.27848 1 0.0
B10 B+3 0.0344 0.3385 0.8783 1 0.0
